data_4037582
loop_
_publ_author_name
'Koenig, Jonas J.'
'Arndt, Thiemo'
'Gildemeister, Nora'
'Neud\"orfl, J\"org-M'
'Breugst, Martin'

_publ_section_title
;
 Iodine-Catalyzed Nazarov Cyclizations.
;
_journal_issue 12
_journal_name_full 'The Journal of organic chemistry'
_journal_page_first 7587
_journal_page_last 7605
_journal_paper_doi 10.1021/acs.joc.9b01083
_journal_volume 84
_journal_year 2019
_chemical_absolute_configuration unk
_chemical_formula_moiety 'C20 H24 O7'
_chemical_formula_sum 'C20 H24 O7'
_chemical_formula_weight 376.39
_space_group_crystal_system orthorhombic
_space_group_IT_number 19
_space_group_name_Hall 'P 2ac 2ab'
_space_group_name_H-M_alt 'P 21 21 21'
_atom_sites_solution_hydrogens geom
_audit_creation_method SHELXL-2014/7
_cell_angle_alpha 90
_cell_angle_beta 90
_cell_angle_gamma 90
_cell_formula_units_Z 4
_cell_length_a 7.8437(2)
_cell_length_b 11.9146(3)
_cell_length_c 20.1565(6)
_cell_measurement_reflns_used 9606
_cell_measurement_temperature 100(2)
_cell_measurement_theta_max 72.06
_cell_measurement_theta_min 4.39
_cell_volume 1883.72(9)
_computing_cell_refinement 'Bruker APEX 3'
_computing_data_collection 'Bruker APEX 3'
_computing_data_reduction 'Bruker APEX 3'
_computing_molecular_graphics 'SCHAKAL99 (E. Keller 1999)'
_computing_publication_material 'PLATON (A. L. Spek 1980-2015)'
_computing_structure_refinement
;
SHELXL-2014/7 (Sheldrick, 2014)
SHELXLE (C. B. Huebschle 2016)'
;
_computing_structure_solution 'SHELXT  (Sheldrick, 2015)'
_diffrn_ambient_temperature 100(2)
_diffrn_measured_fraction_theta_full 1.000
_diffrn_measured_fraction_theta_max 1.000
_diffrn_measurement_device_type 'Bruker D8 Venture'
_diffrn_measurement_method 'phi / omega scans'
_diffrn_radiation_type CuK\a
_diffrn_radiation_wavelength 1.54178
_diffrn_reflns_av_R_equivalents 0.0504
_diffrn_reflns_av_unetI/netI 0.0354
_diffrn_reflns_Laue_measured_fraction_full 1.000
_diffrn_reflns_Laue_measured_fraction_max 1.000
_diffrn_reflns_limit_h_max 9
_diffrn_reflns_limit_h_min -9
_diffrn_reflns_limit_k_max 14
_diffrn_reflns_limit_k_min -14
_diffrn_reflns_limit_l_max 24
_diffrn_reflns_limit_l_min -23
_diffrn_reflns_number 14487
_diffrn_reflns_point_group_measured_fraction_full 0.999
_diffrn_reflns_point_group_measured_fraction_max 0.997
_diffrn_reflns_theta_full 67.679
_diffrn_reflns_theta_max 72.054
_diffrn_reflns_theta_min 4.310
_diffrn_source 'micro focus'
_exptl_absorpt_coefficient_mu 0.837
_exptl_absorpt_correction_T_max 0.7536
_exptl_absorpt_correction_T_min 0.5191
_exptl_absorpt_correction_type multi-scan
_exptl_absorpt_process_details 'Bruker SADABS'
_exptl_crystal_colour colourless
_exptl_crystal_density_diffrn 1.327
_exptl_crystal_description prism
_exptl_crystal_F_000 800
_exptl_crystal_size_max 0.300
_exptl_crystal_size_mid 0.200
_exptl_crystal_size_min 0.100
_refine_diff_density_max 0.189
_refine_diff_density_min -0.229
_refine_diff_density_rms 0.045
_refine_ls_abs_structure_details
;
 Flack x determined using 1406 quotients [(I+)-(I-)]/[(I+)+(I-)]
 (Parsons, Flack and Wagner, Acta Cryst. B69 (2013) 249-259).
;
_refine_ls_abs_structure_Flack 0.39(8)
_refine_ls_extinction_method none
_refine_ls_goodness_of_fit_ref 1.105
_refine_ls_hydrogen_treatment constr
_refine_ls_matrix_type full
_refine_ls_number_parameters 248
_refine_ls_number_reflns 3710
_refine_ls_number_restraints 0
_refine_ls_restrained_S_all 1.105
_refine_ls_R_factor_all 0.0366
_refine_ls_R_factor_gt 0.0326
_refine_ls_shift/su_max 0.000
_refine_ls_shift/su_mean 0.000
_refine_ls_structure_factor_coef Fsqd
_refine_ls_weighting_details 'w=1/[\s^2^(Fo^2^)+(0.0321P)^2^+0.4646P] where P=(Fo^2^+2Fc^2^)/3'
_refine_ls_weighting_scheme calc
_refine_ls_wR_factor_gt 0.0781
_refine_ls_wR_factor_ref 0.0807
_reflns_Friedel_coverage 0.733
_reflns_Friedel_fraction_full 0.997
_reflns_Friedel_fraction_max 0.994
_reflns_number_gt 3497
_reflns_number_total 3710
_reflns_threshold_expression 'I > 2\s(I)'
_cod_data_source_file jo9b01083_si_005.cif
_cod_data_source_block 4e
_cod_database_code 4037582
_shelx_shelxl_version_number 2014/7
_shelx_space_group_comment
;
The symmetry employed for this shelxl refinement is uniquely defined
by the following loop, which should always be used as a source of
symmetry information in preference to the above space-group names.
They are only intended as comments.
;
_shelx_estimated_absorpt_t_min 0.787
_shelx_estimated_absorpt_t_max 0.921

loop_
_space_group_symop_operation_xyz
'x, y, z'
'-x+1/2, -y, z+1/2'
'-x, y+1/2, -z+1/2'
'x+1/2, -y+1/2, -z'

loop_
_atom_site_label
_atom_site_type_symbol
_atom_site_fract_x
_atom_site_fract_y
_atom_site_fract_z
_atom_site_U_iso_or_equiv
_atom_site_adp_type
_atom_site_occupancy
_atom_site_site_symmetry_order
_atom_site_calc_flag
_atom_site_refinement_flags_posn
_atom_site_refinement_flags_adp
O1 O 0.1903(2) 0.39599(14) 0.71523(7) 0.0226(3) Uani 1 1 d . .
O2 O 0.5387(2) 0.37008(14) 0.66988(8) 0.0269(4) Uani 1 1 d . .
O3 O 0.5660(2) 0.28717(13) 0.51721(10) 0.0338(4) Uani 1 1 d . .
O4 O 0.6575(2) 0.45706(13) 0.48453(7) 0.0197(3) Uani 1 1 d . .
O5 O 0.2339(2) 0.42873(12) 0.40240(7) 0.0203(3) Uani 1 1 d . .
O6 O 0.2164(2) 0.67553(12) 0.58211(7) 0.0200(3) Uani 1 1 d . .
O7 O 0.1282(2) 0.82557(13) 0.36683(7) 0.0225(4) Uani 1 1 d . .
C1 C 0.4408(3) 0.45250(17) 0.56479(10) 0.0158(4) Uani 1 1 d . .
H1 H 0.4834 0.5314 0.5680 0.019 Uiso 1 1 calc R U
C2 C 0.2548(3) 0.45538(17) 0.53724(9) 0.0152(4) Uani 1 1 d . .
H2 H 0.2358 0.3848 0.5114 0.018 Uiso 1 1 calc R U
C3 C 0.1491(3) 0.44833(17) 0.59972(11) 0.0168(4) Uani 1 1 d . .
C5 C -0.0372(3) 0.4693(2) 0.60600(11) 0.0240(5) Uani 1 1 d . .
H5A H -0.1022 0.4050 0.5879 0.029 Uiso 1 1 calc R U
H5AB H -0.0693 0.5375 0.5809 0.029 Uiso 1 1 calc R U
C6 C -0.0781(3) 0.4848(2) 0.68000(12) 0.0267(5) Uani 1 1 d . .
H6A H -0.0374 0.5593 0.6949 0.032 Uiso 1 1 calc R U
H6AB H -0.2030 0.4816 0.6868 0.032 Uiso 1 1 calc R U
C7 C 0.0068(3) 0.3940(2) 0.72053(12) 0.0263(5) Uani 1 1 d . .
H7A H -0.0257 0.4033 0.7677 0.032 Uiso 1 1 calc R U
H7AB H -0.0354 0.3199 0.7056 0.032 Uiso 1 1 calc R U
C8 C 0.2444(3) 0.41683(17) 0.65169(10) 0.0163(4) Uani 1 1 d . .
C008 C 0.2027(3) 0.66357(18) 0.51459(10) 0.0157(4) Uani 1 1 d . .
C9 C 0.4241(3) 0.40539(17) 0.63496(10) 0.0181(4) Uani 1 1 d . .
C10 C 0.5597(3) 0.38755(18) 0.52092(11) 0.0196(4) Uani 1 1 d . .
C11 C 0.7728(3) 0.4040(2) 0.43724(11) 0.0240(5) Uani 1 1 d . .
H11A H 0.8159 0.3326 0.4560 0.029 Uiso 1 1 calc R U
H11B H 0.8716 0.4538 0.4290 0.029 Uiso 1 1 calc R U
C12 C 0.6818(4) 0.3812(2) 0.37295(13) 0.0345(6) Uani 1 1 d . .
H12A H 0.6424 0.4523 0.3538 0.052 Uiso 1 1 calc R U
H12B H 0.5837 0.3323 0.3812 0.052 Uiso 1 1 calc R U
H12C H 0.7601 0.3444 0.3419 0.052 Uiso 1 1 calc R U
C13 C 0.2201(3) 0.55308(16) 0.49164(10) 0.0138(4) Uani 1 1 d . .
C14 C 0.2103(3) 0.53672(17) 0.42277(10) 0.0150(4) Uani 1 1 d . .
C15 C 0.1790(3) 0.62512(18) 0.37865(10) 0.0159(4) Uani 1 1 d . .
H15 H 0.1711 0.6121 0.3323 0.019 Uiso 1 1 calc R U
C16 C 0.1598(3) 0.73242(17) 0.40457(11) 0.0162(4) Uani 1 1 d . .
C17 C 0.1719(3) 0.75343(17) 0.47253(11) 0.0170(4) Uani 1 1 d . .
H17 H 0.1595 0.8273 0.4895 0.020 Uiso 1 1 calc R U
C18 C 0.1938(3) 0.40106(19) 0.33537(11) 0.0241(5) Uani 1 1 d . .
H18A H 0.2791 0.4342 0.3058 0.036 Uiso 1 1 calc R U
H18B H 0.0808 0.4306 0.3243 0.036 Uiso 1 1 calc R U
H18C H 0.1940 0.3193 0.3300 0.036 Uiso 1 1 calc R U
C19 C 0.1871(4) 0.7844(2) 0.60917(11) 0.0281(5) Uani 1 1 d . .
H19A H 0.2738 0.8365 0.5925 0.042 Uiso 1 1 calc R U
H19B H 0.1938 0.7809 0.6577 0.042 Uiso 1 1 calc R U
H19C H 0.0737 0.8108 0.5960 0.042 Uiso 1 1 calc R U
C20 C 0.0927(4) 0.8090(2) 0.29797(11) 0.0280(5) Uani 1 1 d . .
H20A H 0.0601 0.8807 0.2778 0.042 Uiso 1 1 calc R U
H20B H -0.0009 0.7551 0.2931 0.042 Uiso 1 1 calc R U
H20C H 0.1947 0.7798 0.2758 0.042 Uiso 1 1 calc R U

loop_
_atom_site_aniso_label
_atom_site_aniso_U_11
_atom_site_aniso_U_22
_atom_site_aniso_U_33
_atom_site_aniso_U_23
_atom_site_aniso_U_13
_atom_site_aniso_U_12
O1 0.0260(8) 0.0295(8) 0.0122(7) 0.0031(6) 0.0009(6) -0.0005(7)
O2 0.0226(8) 0.0301(9) 0.0279(9) 0.0091(7) -0.0073(7) 0.0013(7)
O3 0.0356(10) 0.0155(8) 0.0503(11) 0.0017(7) 0.0177(9) 0.0026(7)
O4 0.0216(8) 0.0180(7) 0.0195(8) -0.0002(6) 0.0035(6) -0.0008(6)
O5 0.0341(9) 0.0148(7) 0.0120(7) -0.0032(5) -0.0014(6) -0.0004(6)
O6 0.0317(8) 0.0180(7) 0.0104(7) -0.0017(5) -0.0022(6) 0.0046(7)
O7 0.0357(9) 0.0192(7) 0.0125(7) 0.0018(6) -0.0017(6) 0.0071(7)
C1 0.0168(10) 0.0136(9) 0.0171(10) 0.0020(8) 0.0001(8) 0.0008(8)
C2 0.0189(10) 0.0146(9) 0.0122(9) -0.0001(7) 0.0006(8) -0.0001(8)
C3 0.0204(10) 0.0154(9) 0.0146(9) -0.0003(8) -0.0004(8) -0.0019(8)
C5 0.0189(11) 0.0331(12) 0.0199(11) 0.0033(9) 0.0005(8) -0.0002(10)
C6 0.0190(11) 0.0361(13) 0.0249(12) 0.0007(10) 0.0047(9) -0.0010(10)
C7 0.0269(12) 0.0333(13) 0.0188(10) 0.0030(10) 0.0071(9) -0.0055(10)
C8 0.0213(11) 0.0146(9) 0.0131(9) 0.0008(7) 0.0006(8) -0.0019(8)
C008 0.0173(10) 0.0194(10) 0.0103(9) -0.0016(8) -0.0002(8) 0.0017(8)
C9 0.0233(11) 0.0135(9) 0.0175(10) 0.0010(8) -0.0029(8) -0.0021(8)
C10 0.0174(10) 0.0186(10) 0.0228(11) 0.0016(8) 0.0005(9) 0.0003(8)
C11 0.0227(12) 0.0248(11) 0.0245(11) -0.0001(9) 0.0084(9) 0.0022(10)
C12 0.0442(15) 0.0358(14) 0.0234(12) -0.0052(11) 0.0051(11) 0.0036(12)
C13 0.0143(9) 0.0152(9) 0.0121(9) 0.0019(7) -0.0009(7) 0.0011(8)
C14 0.0150(9) 0.0144(9) 0.0157(9) -0.0022(8) 0.0012(8) -0.0007(8)
C15 0.0179(10) 0.0186(10) 0.0110(9) -0.0001(7) -0.0004(8) -0.0007(8)
C16 0.0177(10) 0.0165(10) 0.0144(10) 0.0030(8) 0.0000(8) 0.0036(8)
C17 0.0211(10) 0.0151(10) 0.0147(10) -0.0014(8) -0.0010(8) 0.0043(8)
C18 0.0361(13) 0.0218(11) 0.0144(10) -0.0062(8) -0.0016(9) -0.0025(10)
C19 0.0450(15) 0.0238(11) 0.0155(11) -0.0060(9) -0.0029(10) 0.0103(11)
C20 0.0448(15) 0.0243(11) 0.0148(11) 0.0046(8) -0.0060(10) 0.0056(11)

loop_
_atom_type_symbol
_atom_type_description
_atom_type_scat_dispersion_real
_atom_type_scat_dispersion_imag
_atom_type_scat_source
C C 0.0181 0.0091 'International Tables Vol C Tables 4.2.6.8 and 6.1.1.4'
H H 0.0000 0.0000 'International Tables Vol C Tables 4.2.6.8 and 6.1.1.4'
O O 0.0492 0.0322 'International Tables Vol C Tables 4.2.6.8 and 6.1.1.4'

loop_
_geom_angle_atom_site_label_1
_geom_angle_atom_site_label_2
_geom_angle_atom_site_label_3
_geom_angle
C8 O1 C7 112.36(17)
C10 O4 C11 116.28(17)
C14 O5 C18 118.26(16)
C008 O6 C19 117.45(16)
C16 O7 C20 117.58(17)
C10 C1 C9 114.18(17)
C10 C1 C2 112.50(17)
C9 C1 C2 104.91(16)
C10 C1 H1 108.3
C9 C1 H1 108.3
C2 C1 H1 108.3
C13 C2 C3 116.90(17)
C13 C2 C1 113.72(17)
C3 C2 C1 102.41(16)
C13 C2 H2 107.8
C3 C2 H2 107.8
C1 C2 H2 107.8
C8 C3 C5 121.9(2)
C8 C3 C2 111.19(18)
C5 C3 C2 126.92(19)
C3 C5 C6 107.91(19)
C3 C5 H5A 110.1
C6 C5 H5A 110.1
C3 C5 H5AB 110.1
C6 C5 H5AB 110.1
H5A C5 H5AB 108.4
C7 C6 C5 110.3(2)
C7 C6 H6A 109.6
C5 C6 H6A 109.6
C7 C6 H6AB 109.6
C5 C6 H6AB 109.6
H6A C6 H6AB 108.1
O1 C7 C6 112.85(19)
O1 C7 H7A 109.0
C6 C7 H7A 109.0
O1 C7 H7AB 109.0
C6 C7 H7AB 109.0
H7A C7 H7AB 107.8
C3 C8 O1 127.4(2)
C3 C8 C9 112.64(19)
O1 C8 C9 119.92(18)
O6 C008 C17 122.66(18)
O6 C008 C13 114.65(17)
C17 C008 C13 122.69(18)
O2 C9 C8 127.9(2)
O2 C9 C1 126.8(2)
C8 C9 C1 105.26(17)
O3 C10 O4 123.8(2)
O3 C10 C1 125.2(2)
O4 C10 C1 110.99(17)
O4 C11 C12 110.3(2)
O4 C11 H11A 109.6
C12 C11 H11A 109.6
O4 C11 H11B 109.6
C12 C11 H11B 109.6
H11A C11 H11B 108.1
C11 C12 H12A 109.5
C11 C12 H12B 109.5
H12A C12 H12B 109.5
C11 C12 H12C 109.5
H12A C12 H12C 109.5
H12B C12 H12C 109.5
C008 C13 C14 116.83(17)
C008 C13 C2 122.77(17)
C14 C13 C2 120.36(17)
O5 C14 C15 122.87(18)
O5 C14 C13 114.92(17)
C15 C14 C13 122.22(19)
C16 C15 C14 118.20(18)
C16 C15 H15 120.9
C14 C15 H15 120.9
O7 C16 C15 123.86(19)
O7 C16 C17 114.37(18)
C15 C16 C17 121.78(18)
C008 C17 C16 118.26(18)
C008 C17 H17 120.9
C16 C17 H17 120.9
O5 C18 H18A 109.5
O5 C18 H18B 109.5
H18A C18 H18B 109.5
O5 C18 H18C 109.5
H18A C18 H18C 109.5
H18B C18 H18C 109.5
O6 C19 H19A 109.5
O6 C19 H19B 109.5
H19A C19 H19B 109.5
O6 C19 H19C 109.5
H19A C19 H19C 109.5
H19B C19 H19C 109.5
O7 C20 H20A 109.5
O7 C20 H20B 109.5
H20A C20 H20B 109.5
O7 C20 H20C 109.5
H20A C20 H20C 109.5
H20B C20 H20C 109.5

loop_
_geom_bond_atom_site_label_1
_geom_bond_atom_site_label_2
_geom_bond_distance
O1 C8 1.372(2)
O1 C7 1.443(3)
O2 C9 1.217(3)
O3 C10 1.199(3)
O4 C10 1.346(3)
O4 C11 1.458(3)
O5 C14 1.363(2)
O5 C18 1.426(2)
O6 C008 1.373(2)
O6 C19 1.426(3)
O7 C16 1.368(2)
O7 C20 1.429(3)
C1 C10 1.500(3)
C1 C9 1.527(3)
C1 C2 1.561(3)
C1 H1 1.0000
C2 C13 1.508(3)
C2 C3 1.510(3)
C2 H2 1.0000
C3 C8 1.340(3)
C3 C5 1.488(3)
C5 C6 1.537(3)
C5 H5A 0.9900
C5 H5AB 0.9900
C6 C7 1.510(3)
C6 H6A 0.9900
C6 H6AB 0.9900
C7 H7A 0.9900
C7 H7AB 0.9900
C8 C9 1.456(3)
C008 C17 1.387(3)
C008 C13 1.402(3)
C11 C12 1.504(4)
C11 H11A 0.9900
C11 H11B 0.9900
C12 H12A 0.9800
C12 H12B 0.9800
C12 H12C 0.9800
C13 C14 1.404(3)
C14 C15 1.400(3)
C15 C16 1.389(3)
C15 H15 0.9500
C16 C17 1.396(3)
C17 H17 0.9500
C18 H18A 0.9800
C18 H18B 0.9800
C18 H18C 0.9800
C19 H19A 0.9800
C19 H19B 0.9800
C19 H19C 0.9800
C20 H20A 0.9800
C20 H20B 0.9800
C20 H20C 0.9800

loop_
_geom_torsion_atom_site_label_1
_geom_torsion_atom_site_label_2
_geom_torsion_atom_site_label_3
_geom_torsion_atom_site_label_4
_geom_torsion
C10 C1 C2 C13 -89.8(2)
C9 C1 C2 C13 145.51(16)
C10 C1 C2 C3 143.14(17)
C9 C1 C2 C3 18.5(2)
C13 C2 C3 C8 -139.21(19)
C1 C2 C3 C8 -14.2(2)
C13 C2 C3 C5 42.4(3)
C1 C2 C3 C5 167.4(2)
C8 C3 C5 C6 17.4(3)
C2 C3 C5 C6 -164.4(2)
C3 C5 C6 C7 -46.5(3)
C8 O1 C7 C6 -40.7(3)
C5 C6 C7 O1 61.5(3)
C5 C3 C8 O1 2.2(3)
C2 C3 C8 O1 -176.28(19)
C5 C3 C8 C9 -177.7(2)
C2 C3 C8 C9 3.8(2)
C7 O1 C8 C3 9.3(3)
C7 O1 C8 C9 -170.9(2)
C19 O6 C008 C17 3.9(3)
C19 O6 C008 C13 -175.4(2)
C3 C8 C9 O2 -173.9(2)
O1 C8 C9 O2 6.2(3)
C3 C8 C9 C1 8.7(2)
O1 C8 C9 C1 -171.20(18)
C10 C1 C9 O2 42.1(3)
C2 C1 C9 O2 165.7(2)
C10 C1 C9 C8 -140.50(18)
C2 C1 C9 C8 -16.9(2)
C11 O4 C10 O3 1.6(3)
C11 O4 C10 C1 -176.98(17)
C9 C1 C10 O3 43.4(3)
C2 C1 C10 O3 -76.0(3)
C9 C1 C10 O4 -138.00(18)
C2 C1 C10 O4 102.6(2)
C10 O4 C11 C12 85.5(2)
O6 C008 C13 C14 -178.82(17)
C17 C008 C13 C14 1.9(3)
O6 C008 C13 C2 -1.2(3)
C17 C008 C13 C2 179.5(2)
C3 C2 C13 C008 45.9(3)
C1 C2 C13 C008 -73.2(2)
C3 C2 C13 C14 -136.51(19)
C1 C2 C13 C14 104.4(2)
C18 O5 C14 C15 -12.0(3)
C18 O5 C14 C13 168.10(19)
C008 C13 C14 O5 177.80(18)
C2 C13 C14 O5 0.1(3)
C008 C13 C14 C15 -2.1(3)
C2 C13 C14 C15 -179.79(19)
O5 C14 C15 C16 -178.89(19)
C13 C14 C15 C16 1.0(3)
C20 O7 C16 C15 7.8(3)
C20 O7 C16 C17 -172.3(2)
C14 C15 C16 O7 -179.77(19)
C14 C15 C16 C17 0.4(3)
O6 C008 C17 C16 -179.85(19)
C13 C008 C17 C16 -0.6(3)
O7 C16 C17 C008 179.57(19)
C15 C16 C17 C008 -0.6(3)
